data_1560640
loop_
_publ_author_name
'Ding, Ling'
'Zhong, Jie-Cen'
'Qiu, Xing-Tai'
'Sun, Yan-Qiong'
'Chen, Yi-Ping'

_publ_section_title
;
 Syntheses, structures, photoluminescence and photocatalysis of 2D layered
 lanthanide-carboxylates with 2, 2&#x2032;-dithiodibenzoic acid
;
_journal_name_full 'Journal of Solid State Chemistry'
_journal_page_first 138
_journal_page_last 144
_journal_paper_doi 10.1016/j.jssc.2016.11.002
_journal_volume 246
_journal_year 2017
_chemical_formula_sum 'C30 H23 Dy O9 S4'
_chemical_formula_weight 818.22
_space_group_IT_number 2
_space_group_name_Hall '-P 1'
_space_group_name_H-M_alt 'P -1'
_symmetry_cell_setting triclinic
_symmetry_space_group_name_H-M 'P -1'
_atom_sites_solution_hydrogens geom
_atom_sites_solution_primary direct
_atom_sites_solution_secondary difmap
_cell_angle_alpha 91.025(15)
_cell_angle_beta 99.644(19)
_cell_angle_gamma 109.028(17)
_cell_formula_units_Z 2
_cell_length_a 9.086(4)
_cell_length_b 11.517(4)
_cell_length_c 15.755(7)
_cell_measurement_reflns_used 3.11
_cell_measurement_temperature 293(2)
_cell_measurement_theta_max 6957
_cell_measurement_theta_min 27.48
_cell_volume 1531.9(11)
_computing_cell_refinement 'Bruker XSCANS'
_computing_data_collection 'Bruker XSCANS'
_computing_data_reduction 'Bruker SHELXTL'
_computing_structure_refinement 'SHELXL-97 (Sheldrick, 1997)'
_computing_structure_solution 'SHELXS-97 (Sheldrick, 1990)'
_diffrn_ambient_temperature 293(2)
_diffrn_measured_fraction_theta_full 0.991
_diffrn_measured_fraction_theta_max 0.991
_diffrn_measurement_device_type 'Bruker P4'
_diffrn_measurement_method '\w scans'
_diffrn_radiation_monochromator graphite
_diffrn_radiation_source 'fine-focus sealed tube'
_diffrn_radiation_type MoK\a
_diffrn_radiation_wavelength 0.71073
_diffrn_reflns_av_R_equivalents 0.0177
_diffrn_reflns_av_sigmaI/netI 0.0229
_diffrn_reflns_limit_h_max 11
_diffrn_reflns_limit_h_min -11
_diffrn_reflns_limit_k_max 14
_diffrn_reflns_limit_k_min -13
_diffrn_reflns_limit_l_max 20
_diffrn_reflns_limit_l_min -20
_diffrn_reflns_number 15152
_diffrn_reflns_theta_full 27.48
_diffrn_reflns_theta_max 27.48
_diffrn_reflns_theta_min 3.11
_exptl_absorpt_coefficient_mu 2.765
_exptl_absorpt_correction_T_max 0.9
_exptl_absorpt_correction_T_min 0.811
_exptl_absorpt_correction_type none
_exptl_crystal_colour colorless
_exptl_crystal_density_diffrn 1.774
_exptl_crystal_density_method 'not measured'
_exptl_crystal_description block
_exptl_crystal_F_000 810
_exptl_crystal_size_max 0.22
_exptl_crystal_size_mid 0.20
_exptl_crystal_size_min 0.18
_refine_diff_density_max 0.796
_refine_diff_density_min -0.792
_refine_diff_density_rms 0.103
_refine_ls_extinction_method none
_refine_ls_goodness_of_fit_ref 1.158
_refine_ls_hydrogen_treatment mixed
_refine_ls_matrix_type full
_refine_ls_number_parameters 402
_refine_ls_number_reflns 6957
_refine_ls_number_restraints 2
_refine_ls_restrained_S_all 1.158
_refine_ls_R_factor_all 0.0209
_refine_ls_R_factor_gt 0.0190
_refine_ls_shift/su_max 0.003
_refine_ls_shift/su_mean 0.000
_refine_ls_structure_factor_coef Fsqd
_refine_ls_weighting_details 'calc w=1/[\s^2^(Fo^2^)+(0.0118P)^2^+2.7055P] where P=(Fo^2^+2Fc^2^)/3'
_refine_ls_weighting_scheme calc
_refine_ls_wR_factor_gt 0.0450
_refine_ls_wR_factor_ref 0.0524
_reflns_number_gt 6609
_reflns_number_total 6957
_reflns_threshold_expression >2sigma(I)
_cod_data_source_file JSSC-2017-246-138.cif
_cod_data_source_block 1b
_cod_depositor_comments
;
The following automatic conversions were performed:

data item '_symmetry_cell_setting' value 'Triclinic' was changed to
'triclinic' in accordance with the built-in table derived from the
CIF Core dictionary named 'cif_core.dic' version 2.4.5 last updated
on 2014-11-21.

Automatic conversion script
Id: cif_fix_values 8369 2020-08-20 11:38:08Z andrius 
;
_cod_original_cell_volume 1532.0(11)
_cod_original_sg_symbol_H-M P-1
_cod_database_code 1560640

loop_
_symmetry_equiv_pos_as_xyz
'x, y, z'
'-x, -y, -z'

loop_
_atom_site_label
_atom_site_type_symbol
_atom_site_fract_x
_atom_site_fract_y
_atom_site_fract_z
_atom_site_U_iso_or_equiv
_atom_site_adp_type
_atom_site_occupancy
_atom_site_symmetry_multiplicity
_atom_site_calc_flag
_atom_site_refinement_flags
_atom_site_disorder_assembly
_atom_site_disorder_group
Dy1 Dy 0.203421(13) 0.481976(10) 0.505684(8) 0.01370(4) Uani 1 1 d . . .
S1 S 0.67021(9) 0.64226(7) 0.25428(5) 0.02961(16) Uani 1 1 d . . .
S2 S 0.74391(9) 0.72281(7) 0.14778(5) 0.02858(15) Uani 1 1 d . . .
S3 S 0.06763(9) 0.07306(6) 0.61449(5) 0.02753(15) Uani 1 1 d . . .
S4 S 0.01626(10) -0.11355(6) 0.61856(5) 0.03148(17) Uani 1 1 d . . .
O1 O 0.4233(2) 0.66715(18) 0.49913(15) 0.0288(5) Uani 1 1 d D . .
H1 H 0.501(2) 0.650(2) 0.486(2) 0.043 Uiso 1 1 d D . .
O2 O 0.3318(2) 0.4395(2) 0.40317(13) 0.0291(5) Uani 1 1 d . . .
O3 O 0.5817(2) 0.55013(17) 0.40130(12) 0.0199(4) Uani 1 1 d . . .
O4 O 0.8947(3) 0.8827(2) 0.04244(17) 0.0425(6) Uani 1 1 d . . .
O5 O 1.1368(4) 0.9115(3) 0.0185(3) 0.0700(10) Uani 1 1 d . . .
H5 H 1.1332 0.9800 0.0078 0.105 Uiso 1 1 calc R . .
O6 O 0.0995(2) 0.29936(17) 0.57131(13) 0.0234(4) Uani 1 1 d . . .
O7 O -0.0769(2) 0.39266(17) 0.56041(13) 0.0254(4) Uani 1 1 d . . .
O8 O 0.2159(2) -0.39841(17) 0.62711(13) 0.0232(4) Uani 1 1 d . . .
O9 O -0.0084(2) -0.35320(17) 0.60418(13) 0.0230(4) Uani 1 1 d . . .
C1 C 0.4755(4) 0.7902(3) 0.5401(3) 0.0414(8) Uani 1 1 d D . .
H1A H 0.5157 0.7887 0.6010 0.050 Uiso 1 1 calc R . .
H1B H 0.3861 0.8197 0.5353 0.050 Uiso 1 1 calc R . .
C2 C 0.6021(5) 0.8765(4) 0.4999(3) 0.0586(11) Uani 1 1 d . . .
H2A H 0.5610 0.8813 0.4403 0.088 Uiso 1 1 calc R . .
H2B H 0.6901 0.8469 0.5038 0.088 Uiso 1 1 calc R . .
H2C H 0.6366 0.9569 0.5298 0.088 Uiso 1 1 calc R . .
C3 C 0.4468(3) 0.4783(2) 0.36508(17) 0.0181(5) Uani 1 1 d . . .
C4 C 0.4202(3) 0.4367(2) 0.27177(17) 0.0211(5) Uani 1 1 d . . .
C5 C 0.2954(4) 0.3296(3) 0.2410(2) 0.0307(7) Uani 1 1 d . . .
H5A H 0.2287 0.2894 0.2779 0.037 Uiso 1 1 calc R . .
C6 C 0.2684(4) 0.2817(3) 0.1569(2) 0.0393(8) Uani 1 1 d . . .
H6 H 0.1867 0.2081 0.1378 0.047 Uiso 1 1 calc R . .
C7 C 0.3637(4) 0.3440(3) 0.1009(2) 0.0359(7) Uani 1 1 d . . .
H7 H 0.3456 0.3124 0.0439 0.043 Uiso 1 1 calc R . .
C8 C 0.4856(4) 0.4531(3) 0.12938(18) 0.0291(6) Uani 1 1 d . . .
H8 H 0.5484 0.4947 0.0912 0.035 Uiso 1 1 calc R . .
C9 C 0.5155(3) 0.5012(2) 0.21475(17) 0.0213(5) Uani 1 1 d . . .
C10 C 0.8990(4) 0.6663(3) 0.1307(2) 0.0303(6) Uani 1 1 d . . .
C11 C 0.9112(5) 0.5589(3) 0.1651(3) 0.0462(9) Uani 1 1 d . . .
H11 H 0.8391 0.5164 0.1987 0.055 Uiso 1 1 calc R . .
C12 C 1.0286(6) 0.5146(4) 0.1501(4) 0.0655(13) Uani 1 1 d . . .
H12 H 1.0347 0.4423 0.1732 0.079 Uiso 1 1 calc R . .
C13 C 1.1363(6) 0.5760(5) 0.1014(4) 0.0725(15) Uani 1 1 d . . .
H13 H 1.2145 0.5448 0.0910 0.087 Uiso 1 1 calc R . .
C14 C 1.1294(5) 0.6834(4) 0.0679(3) 0.0585(11) Uani 1 1 d . . .
H14 H 1.2044 0.7253 0.0356 0.070 Uiso 1 1 calc R . .
C15 C 1.0115(4) 0.7311(3) 0.0815(2) 0.0374(7) Uani 1 1 d . . .
C16 C 1.0066(4) 0.8472(3) 0.0462(2) 0.0382(8) Uani 1 1 d . . .
C17 C -0.0277(3) 0.3065(2) 0.58776(17) 0.0185(5) Uani 1 1 d . . .
C18 C -0.1173(3) 0.2150(2) 0.64150(18) 0.0208(5) Uani 1 1 d . . .
C19 C -0.2373(4) 0.2371(3) 0.6759(2) 0.0343(7) Uani 1 1 d . . .
H19 H -0.2603 0.3087 0.6639 0.041 Uiso 1 1 calc R . .
C20 C -0.3239(4) 0.1558(4) 0.7274(3) 0.0482(9) Uani 1 1 d . . .
H20 H -0.4052 0.1716 0.7491 0.058 Uiso 1 1 calc R . .
C21 C -0.2872(5) 0.0511(4) 0.7458(3) 0.0462(9) Uani 1 1 d . . .
H21 H -0.3442 -0.0040 0.7806 0.055 Uiso 1 1 calc R . .
C22 C -0.1678(4) 0.0263(3) 0.7139(2) 0.0366(7) Uani 1 1 d . . .
H22 H -0.1447 -0.0448 0.7277 0.044 Uiso 1 1 calc R . .
C23 C -0.0807(3) 0.1067(2) 0.66081(18) 0.0220(5) Uani 1 1 d . . .
C24 C 0.1494(3) -0.1297(2) 0.71117(18) 0.0230(6) Uani 1 1 d . . .
C25 C 0.2115(4) -0.0397(3) 0.7798(2) 0.0346(7) Uani 1 1 d . . .
H25 H 0.1789 0.0289 0.7794 0.042 Uiso 1 1 calc R . .
C26 C 0.3207(4) -0.0510(3) 0.8481(2) 0.0397(8) Uani 1 1 d . . .
H26 H 0.3591 0.0090 0.8942 0.048 Uiso 1 1 calc R . .
C27 C 0.3743(4) -0.1514(3) 0.8489(2) 0.0378(8) Uani 1 1 d . . .
H27 H 0.4498 -0.1582 0.8945 0.045 Uiso 1 1 calc R . .
C28 C 0.3134(4) -0.2404(3) 0.7809(2) 0.0284(6) Uani 1 1 d . . .
H28 H 0.3499 -0.3070 0.7806 0.034 Uiso 1 1 calc R . .
C29 C 0.1986(3) -0.2333(2) 0.71259(17) 0.0198(5) Uani 1 1 d . . .
C30 C 0.1309(3) -0.3361(2) 0.64269(17) 0.0174(5) Uani 1 1 d . . .

loop_
_atom_site_aniso_label
_atom_site_aniso_U_11
_atom_site_aniso_U_22
_atom_site_aniso_U_33
_atom_site_aniso_U_23
_atom_site_aniso_U_13
_atom_site_aniso_U_12
Dy1 0.01240(6) 0.01093(6) 0.01859(6) 0.00230(4) 0.00414(4) 0.00430(4)
S1 0.0353(4) 0.0267(4) 0.0187(3) 0.0016(3) 0.0082(3) -0.0021(3)
S2 0.0365(4) 0.0255(3) 0.0245(4) 0.0083(3) 0.0120(3) 0.0077(3)
S3 0.0374(4) 0.0184(3) 0.0328(4) 0.0073(3) 0.0115(3) 0.0145(3)
S4 0.0453(4) 0.0185(3) 0.0302(4) -0.0003(3) -0.0055(3) 0.0164(3)
O1 0.0218(10) 0.0185(9) 0.0464(13) 0.0050(9) 0.0105(9) 0.0047(8)
O2 0.0219(10) 0.0368(11) 0.0255(10) -0.0033(9) 0.0115(8) 0.0026(9)
O3 0.0165(9) 0.0248(9) 0.0173(9) 0.0022(7) 0.0026(7) 0.0058(7)
O4 0.0409(14) 0.0392(13) 0.0477(15) 0.0184(11) 0.0187(12) 0.0077(11)
O5 0.0547(18) 0.068(2) 0.101(3) 0.050(2) 0.0495(18) 0.0197(16)
O6 0.0192(9) 0.0176(9) 0.0325(11) 0.0107(8) 0.0048(8) 0.0046(7)
O7 0.0322(11) 0.0156(9) 0.0308(11) 0.0064(8) 0.0024(9) 0.0125(8)
O8 0.0235(10) 0.0237(10) 0.0263(10) -0.0017(8) 0.0029(8) 0.0141(8)
O9 0.0179(9) 0.0192(9) 0.0310(11) -0.0031(8) 0.0000(8) 0.0074(7)
C1 0.045(2) 0.0190(15) 0.055(2) -0.0016(14) 0.0123(17) 0.0026(13)
C2 0.045(2) 0.040(2) 0.072(3) 0.007(2) 0.009(2) -0.0098(17)
C3 0.0187(12) 0.0203(12) 0.0178(12) 0.0026(10) 0.0051(10) 0.0091(10)
C4 0.0204(13) 0.0236(13) 0.0180(13) 0.0001(10) 0.0033(10) 0.0058(10)
C5 0.0315(16) 0.0276(15) 0.0253(15) 0.0017(12) 0.0048(12) -0.0001(12)
C6 0.045(2) 0.0279(16) 0.0297(17) -0.0040(13) 0.0001(14) -0.0042(14)
C7 0.0438(19) 0.0387(18) 0.0181(14) -0.0060(12) -0.0003(13) 0.0075(14)
C8 0.0359(16) 0.0328(16) 0.0166(13) 0.0043(11) 0.0053(12) 0.0084(13)
C9 0.0243(13) 0.0221(13) 0.0179(13) 0.0036(10) 0.0031(10) 0.0085(11)
C10 0.0305(16) 0.0289(15) 0.0311(16) 0.0053(12) 0.0083(13) 0.0080(12)
C11 0.044(2) 0.0362(19) 0.059(2) 0.0154(17) 0.0155(18) 0.0106(16)
C12 0.063(3) 0.048(2) 0.097(4) 0.019(2) 0.021(3) 0.030(2)
C13 0.057(3) 0.067(3) 0.110(4) 0.009(3) 0.031(3) 0.036(2)
C14 0.051(2) 0.058(3) 0.074(3) 0.009(2) 0.034(2) 0.018(2)
C15 0.0373(18) 0.0352(17) 0.0371(18) 0.0041(14) 0.0136(15) 0.0054(14)
C16 0.0386(19) 0.0389(18) 0.0315(17) 0.0060(14) 0.0151(14) 0.0012(15)
C17 0.0237(13) 0.0107(11) 0.0187(12) 0.0017(9) -0.0009(10) 0.0050(9)
C18 0.0201(13) 0.0192(12) 0.0229(13) 0.0044(10) 0.0041(10) 0.0063(10)
C19 0.0349(17) 0.0383(17) 0.0362(17) 0.0093(14) 0.0116(14) 0.0183(14)
C20 0.039(2) 0.069(3) 0.047(2) 0.0174(19) 0.0252(17) 0.0226(19)
C21 0.048(2) 0.047(2) 0.047(2) 0.0216(17) 0.0267(18) 0.0104(17)
C22 0.047(2) 0.0251(15) 0.0400(18) 0.0160(13) 0.0163(15) 0.0105(14)
C23 0.0266(14) 0.0143(12) 0.0250(14) 0.0056(10) 0.0047(11) 0.0066(10)
C24 0.0303(14) 0.0171(12) 0.0223(13) 0.0031(10) 0.0031(11) 0.0098(11)
C25 0.0486(19) 0.0223(14) 0.0317(17) -0.0080(12) 0.0010(14) 0.0138(13)
C26 0.050(2) 0.0346(17) 0.0289(17) -0.0140(13) -0.0019(15) 0.0120(15)
C27 0.0411(19) 0.0415(18) 0.0284(16) -0.0014(14) -0.0085(14) 0.0183(15)
C28 0.0305(15) 0.0272(14) 0.0297(15) -0.0008(12) -0.0001(12) 0.0155(12)
C29 0.0225(13) 0.0158(12) 0.0211(13) -0.0007(10) 0.0052(10) 0.0057(10)
C30 0.0200(12) 0.0132(11) 0.0212(13) 0.0061(9) 0.0055(10) 0.0074(9)

loop_
_atom_type_symbol
_atom_type_description
_atom_type_scat_dispersion_real
_atom_type_scat_dispersion_imag
_atom_type_scat_source
C C 0.0033 0.0016 'International Tables Vol C Tables 4.2.6.8 and 6.1.1.4'
H H 0.0000 0.0000 'International Tables Vol C Tables 4.2.6.8 and 6.1.1.4'
O O 0.0106 0.0060 'International Tables Vol C Tables 4.2.6.8 and 6.1.1.4'
S S 0.1246 0.1234 'International Tables Vol C Tables 4.2.6.8 and 6.1.1.4'
Dy Dy -0.1892 4.4098 'International Tables Vol C Tables 4.2.6.8 and 6.1.1.4'

loop_
_geom_angle_atom_site_label_1
_geom_angle_atom_site_label_2
_geom_angle_atom_site_label_3
_geom_angle
_geom_angle_site_symmetry_1
_geom_angle_site_symmetry_3
O2 Dy1 O7 103.03(8) . 2_566
O2 Dy1 O8 147.56(7) . 1_565
O7 Dy1 O8 82.42(7) 2_566 1_565
O2 Dy1 O6 107.47(8) . .
O7 Dy1 O6 129.42(7) 2_566 .
O8 Dy1 O6 92.07(8) 1_565 .
O2 Dy1 O9 73.28(8) . 2_556
O7 Dy1 O9 75.40(7) 2_566 2_556
O8 Dy1 O9 137.94(7) 1_565 2_556
O6 Dy1 O9 76.04(8) . 2_556
O2 Dy1 O3 81.61(8) . 2_666
O7 Dy1 O3 151.91(7) 2_566 2_666
O8 Dy1 O3 79.71(7) 1_565 2_666
O6 Dy1 O3 72.96(7) . 2_666
O9 Dy1 O3 131.53(7) 2_556 2_666
O2 Dy1 O1 73.30(8) . .
O7 Dy1 O1 78.33(8) 2_566 .
O8 Dy1 O1 76.69(8) 1_565 .
O6 Dy1 O1 148.97(7) . .
O9 Dy1 O1 130.90(8) 2_556 .
O3 Dy1 O1 76.58(7) 2_666 .
O2 Dy1 O7 140.39(7) . .
O7 Dy1 O7 80.35(7) 2_566 .
O8 Dy1 O7 71.90(7) 1_565 .
O6 Dy1 O7 50.68(6) . .
O9 Dy1 O7 69.47(7) 2_556 .
O3 Dy1 O7 113.90(7) 2_666 .
O1 Dy1 O7 143.92(7) . .
O2 Dy1 Dy1 132.86(6) . 2_566
O7 Dy1 Dy1 44.27(5) 2_566 2_566
O8 Dy1 Dy1 72.62(5) 1_565 2_566
O6 Dy1 Dy1 86.02(5) . 2_566
O9 Dy1 Dy1 66.49(5) 2_556 2_566
O3 Dy1 Dy1 144.47(5) 2_666 2_566
O1 Dy1 Dy1 116.83(6) . 2_566
O7 Dy1 Dy1 36.07(4) . 2_566
C9 S1 S2 105.76(10) . .
C10 S2 S1 104.58(11) . .
C23 S3 S4 105.01(9) . .
C24 S4 S3 104.33(10) . .
C1 O1 Dy1 134.00(19) . .
C1 O1 H1 110.7(17) . .
Dy1 O1 H1 110.9(18) . .
C3 O2 Dy1 146.39(19) . .
C3 O3 Dy1 132.80(17) . 2_666
C16 O5 H5 109.5 . .
C17 O6 Dy1 103.15(15) . .
C17 O7 Dy1 168.87(18) . 2_566
C17 O7 Dy1 85.39(16) . .
Dy1 O7 Dy1 99.65(7) 2_566 .
C30 O8 Dy1 130.94(17) . 1_545
C30 O9 Dy1 140.85(17) . 2_556
O1 C1 C2 111.6(3) . .
O1 C1 H1A 109.3 . .
C2 C1 H1A 109.3 . .
O1 C1 H1B 109.3 . .
C2 C1 H1B 109.3 . .
H1A C1 H1B 108.0 . .
C1 C2 H2A 109.5 . .
C1 C2 H2B 109.5 . .
H2A C2 H2B 109.5 . .
C1 C2 H2C 109.5 . .
H2A C2 H2C 109.5 . .
H2B C2 H2C 109.5 . .
O2 C3 O3 123.6(2) . .
O2 C3 C4 117.2(2) . .
O3 C3 C4 119.3(2) . .
C5 C4 C9 119.3(3) . .
C5 C4 C3 117.9(2) . .
C9 C4 C3 122.8(2) . .
C6 C5 C4 121.3(3) . .
C6 C5 H5A 119.3 . .
C4 C5 H5A 119.3 . .
C5 C6 C7 119.5(3) . .
C5 C6 H6 120.3 . .
C7 C6 H6 120.3 . .
C8 C7 C6 120.2(3) . .
C8 C7 H7 119.9 . .
C6 C7 H7 119.9 . .
C7 C8 C9 120.7(3) . .
C7 C8 H8 119.6 . .
C9 C8 H8 119.6 . .
C8 C9 C4 118.9(3) . .
C8 C9 S1 122.4(2) . .
C4 C9 S1 118.7(2) . .
C11 C10 C15 118.9(3) . .
C11 C10 S2 121.2(3) . .
C15 C10 S2 120.0(3) . .
C12 C11 C10 120.8(4) . .
C12 C11 H11 119.6 . .
C10 C11 H11 119.6 . .
C13 C12 C11 120.6(4) . .
C13 C12 H12 119.7 . .
C11 C12 H12 119.7 . .
C12 C13 C14 120.2(4) . .
C12 C13 H13 119.9 . .
C14 C13 H13 119.9 . .
C13 C14 C15 121.0(4) . .
C13 C14 H14 119.5 . .
C15 C14 H14 119.5 . .
C14 C15 C10 118.7(3) . .
C14 C15 C16 120.5(3) . .
C10 C15 C16 120.9(3) . .
O4 C16 O5 122.0(3) . .
O4 C16 C15 123.8(3) . .
O5 C16 C15 114.3(3) . .
O6 C17 O7 120.4(2) . .
O6 C17 C18 119.0(2) . .
O7 C17 C18 120.6(2) . .
C19 C18 C23 118.9(3) . .
C19 C18 C17 119.3(3) . .
C23 C18 C17 121.8(2) . .
C20 C19 C18 122.0(3) . .
C20 C19 H19 119.0 . .
C18 C19 H19 119.0 . .
C21 C20 C19 118.5(3) . .
C21 C20 H20 120.7 . .
C19 C20 H20 120.7 . .
C20 C21 C22 121.4(3) . .
C20 C21 H21 119.3 . .
C22 C21 H21 119.3 . .
C21 C22 C23 120.7(3) . .
C21 C22 H22 119.6 . .
C23 C22 H22 119.6 . .
C22 C23 C18 118.4(3) . .
C22 C23 S3 121.6(2) . .
C18 C23 S3 119.9(2) . .
C25 C24 C29 119.2(3) . .
C25 C24 S4 121.8(2) . .
C29 C24 S4 118.9(2) . .
C26 C25 C24 120.7(3) . .
C26 C25 H25 119.6 . .
C24 C25 H25 119.6 . .
C25 C26 C27 120.6(3) . .
C25 C26 H26 119.7 . .
C27 C26 H26 119.7 . .
C28 C27 C26 118.7(3) . .
C28 C27 H27 120.6 . .
C26 C27 H27 120.6 . .
C27 C28 C29 121.7(3) . .
C27 C28 H28 119.1 . .
C29 C28 H28 119.1 . .
C28 C29 C24 119.0(2) . .
C28 C29 C30 119.2(2) . .
C24 C29 C30 121.8(2) . .
O9 C30 O8 125.3(2) . .
O9 C30 C29 116.4(2) . .
O8 C30 C29 118.3(2) . .

loop_
_geom_bond_atom_site_label_1
_geom_bond_atom_site_label_2
_geom_bond_distance
_geom_bond_site_symmetry_2
Dy1 O2 2.277(2) .
Dy1 O7 2.286(2) 2_566
Dy1 O8 2.303(2) 1_565
Dy1 O6 2.3440(19) .
Dy1 O9 2.346(2) 2_556
Dy1 O3 2.373(2) 2_666
Dy1 O1 2.419(2) .
Dy1 O7 2.710(2) .
Dy1 Dy1 3.8278(17) 2_566
S1 C9 1.785(3) .
S1 S2 2.0375(12) .
S2 C10 1.789(3) .
S3 C23 1.777(3) .
S3 S4 2.0499(12) .
S4 C24 1.787(3) .
O1 C1 1.441(4) .
O1 H1 0.847(10) .
O2 C3 1.252(3) .
O3 C3 1.265(3) .
O3 Dy1 2.373(2) 2_666
O4 C16 1.206(4) .
O5 C16 1.323(4) .
O5 H5 0.8200 .
O6 C17 1.254(3) .
O7 C17 1.268(3) .
O7 Dy1 2.286(2) 2_566
O8 C30 1.261(3) .
O8 Dy1 2.303(2) 1_545
O9 C30 1.259(3) .
O9 Dy1 2.346(2) 2_556
C1 C2 1.495(5) .
C1 H1A 0.9700 .
C1 H1B 0.9700 .
C2 H2A 0.9600 .
C2 H2B 0.9600 .
C2 H2C 0.9600 .
C3 C4 1.493(4) .
C4 C5 1.387(4) .
C4 C9 1.405(4) .
C5 C6 1.378(4) .
C5 H5A 0.9300 .
C6 C7 1.384(5) .
C6 H6 0.9300 .
C7 C8 1.383(4) .
C7 H7 0.9300 .
C8 C9 1.394(4) .
C8 H8 0.9300 .
C10 C11 1.389(5) .
C10 C15 1.412(4) .
C11 C12 1.373(6) .
C11 H11 0.9300 .
C12 C13 1.366(7) .
C12 H12 0.9300 .
C13 C14 1.370(7) .
C13 H13 0.9300 .
C14 C15 1.397(5) .
C14 H14 0.9300 .
C15 C16 1.469(5) .
C17 C18 1.481(4) .
C18 C19 1.386(4) .
C18 C23 1.417(4) .
C19 C20 1.384(5) .
C19 H19 0.9300 .
C20 C21 1.375(6) .
C20 H20 0.9300 .
C21 C22 1.376(5) .
C21 H21 0.9300 .
C22 C23 1.398(4) .
C22 H22 0.9300 .
C24 C25 1.392(4) .
C24 C29 1.403(4) .
C25 C26 1.375(5) .
C25 H25 0.9300 .
C26 C27 1.393(5) .
C26 H26 0.9300 .
C27 C28 1.378(4) .
C27 H27 0.9300 .
C28 C29 1.391(4) .
C28 H28 0.9300 .
C29 C30 1.499(4) .

loop_
_geom_torsion_atom_site_label_1
_geom_torsion_atom_site_label_2
_geom_torsion_atom_site_label_3
_geom_torsion_atom_site_label_4
_geom_torsion
_geom_torsion_site_symmetry_1
_geom_torsion_site_symmetry_2
_geom_torsion_site_symmetry_3
_geom_torsion_site_symmetry_4
C9 S1 S2 C10 -90.43(15) . . . .
C23 S3 S4 C24 -99.60(15) . . . .
O2 Dy1 O1 C1 175.0(3) . . . .
O7 Dy1 O1 C1 67.4(3) 2_566 . . .
O8 Dy1 O1 C1 -17.4(3) 1_565 . . .
O6 Dy1 O1 C1 -88.7(3) . . . .
O9 Dy1 O1 C1 126.1(3) 2_556 . . .
O3 Dy1 O1 C1 -99.8(3) 2_666 . . .
O7 Dy1 O1 C1 12.5(3) . . . .
Dy1 Dy1 O1 C1 44.9(3) 2_566 . . .
O7 Dy1 O2 C3 76.1(4) 2_566 . . .
O8 Dy1 O2 C3 -20.4(4) 1_565 . . .
O6 Dy1 O2 C3 -144.8(3) . . . .
O9 Dy1 O2 C3 146.2(4) 2_556 . . .
O3 Dy1 O2 C3 -75.7(4) 2_666 . . .
O1 Dy1 O2 C3 2.7(3) . . . .
O7 Dy1 O2 C3 166.6(3) . . . .
Dy1 Dy1 O2 C3 114.1(3) 2_566 . . .
O2 Dy1 O6 C17 -145.56(16) . . . .
O7 Dy1 O6 C17 -21.2(2) 2_566 . . .
O8 Dy1 O6 C17 60.71(17) 1_565 . . .
O9 Dy1 O6 C17 -78.45(17) 2_556 . . .
O3 Dy1 O6 C17 139.29(18) 2_666 . . .
O1 Dy1 O6 C17 127.95(18) . . . .
O7 Dy1 O6 C17 -3.72(15) . . . .
Dy1 Dy1 O6 C17 -11.70(16) 2_566 . . .
O2 Dy1 O7 C17 71.19(19) . . . .
O7 Dy1 O7 C17 170.00(19) 2_566 . . .
O8 Dy1 O7 C17 -104.88(16) 1_565 . . .
O6 Dy1 O7 C17 3.60(14) . . . .
O9 Dy1 O7 C17 92.09(16) 2_556 . . .
O3 Dy1 O7 C17 -35.39(16) 2_666 . . .
O1 Dy1 O7 C17 -135.59(16) . . . .
Dy1 Dy1 O7 C17 170.00(19) 2_566 . . .
O2 Dy1 O7 Dy1 -98.82(12) . . . 2_566
O7 Dy1 O7 Dy1 0.0 2_566 . . 2_566
O8 Dy1 O7 Dy1 85.12(8) 1_565 . . 2_566
O6 Dy1 O7 Dy1 -166.41(11) . . . 2_566
O9 Dy1 O7 Dy1 -77.92(8) 2_556 . . 2_566
O3 Dy1 O7 Dy1 154.61(7) 2_666 . . 2_566
O1 Dy1 O7 Dy1 54.41(14) . . . 2_566
Dy1 O1 C1 C2 -168.7(3) . . . .
Dy1 O2 C3 O3 34.6(5) . . . .
Dy1 O2 C3 C4 -145.1(3) . . . .
Dy1 O3 C3 O2 78.8(3) 2_666 . . .
Dy1 O3 C3 C4 -101.6(3) 2_666 . . .
O2 C3 C4 C5 -21.7(4) . . . .
O3 C3 C4 C5 158.6(3) . . . .
O2 C3 C4 C9 158.2(3) . . . .
O3 C3 C4 C9 -21.5(4) . . . .
C9 C4 C5 C6 3.6(5) . . . .
C3 C4 C5 C6 -176.5(3) . . . .
C4 C5 C6 C7 -2.5(6) . . . .
C5 C6 C7 C8 0.4(6) . . . .
C6 C7 C8 C9 0.6(5) . . . .
C7 C8 C9 C4 0.5(5) . . . .
C7 C8 C9 S1 -179.4(3) . . . .
C5 C4 C9 C8 -2.5(4) . . . .
C3 C4 C9 C8 177.6(3) . . . .
C5 C4 C9 S1 177.4(2) . . . .
C3 C4 C9 S1 -2.6(4) . . . .
S2 S1 C9 C8 12.2(3) . . . .
S2 S1 C9 C4 -167.7(2) . . . .
S1 S2 C10 C11 20.9(3) . . . .
S1 S2 C10 C15 -159.2(3) . . . .
C15 C10 C11 C12 -1.4(6) . . . .
S2 C10 C11 C12 178.5(4) . . . .
C10 C11 C12 C13 0.4(8) . . . .
C11 C12 C13 C14 0.8(9) . . . .
C12 C13 C14 C15 -1.1(8) . . . .
C13 C14 C15 C10 0.1(7) . . . .
C13 C14 C15 C16 179.2(4) . . . .
C11 C10 C15 C14 1.1(5) . . . .
S2 C10 C15 C14 -178.8(3) . . . .
C11 C10 C15 C16 -178.0(3) . . . .
S2 C10 C15 C16 2.2(5) . . . .
C14 C15 C16 O4 166.8(4) . . . .
C10 C15 C16 O4 -14.2(6) . . . .
C14 C15 C16 O5 -13.4(5) . . . .
C10 C15 C16 O5 165.6(3) . . . .
Dy1 O6 C17 O7 7.1(3) . . . .
Dy1 O6 C17 C18 -171.21(19) . . . .
Dy1 O7 C17 O6 111.5(10) 2_566 . . .
Dy1 O7 C17 O6 -6.0(2) . . . .
Dy1 O7 C17 C18 -70.2(11) 2_566 . . .
Dy1 O7 C17 C18 172.3(2) . . . .
O6 C17 C18 C19 165.8(3) . . . .
O7 C17 C18 C19 -12.5(4) . . . .
O6 C17 C18 C23 -12.4(4) . . . .
O7 C17 C18 C23 169.2(3) . . . .
C23 C18 C19 C20 -0.9(5) . . . .
C17 C18 C19 C20 -179.2(3) . . . .
C18 C19 C20 C21 1.1(6) . . . .
C19 C20 C21 C22 -0.3(6) . . . .
C20 C21 C22 C23 -0.6(6) . . . .
C21 C22 C23 C18 0.7(5) . . . .
C21 C22 C23 S3 -176.9(3) . . . .
C19 C18 C23 C22 0.1(4) . . . .
C17 C18 C23 C22 178.3(3) . . . .
C19 C18 C23 S3 177.7(2) . . . .
C17 C18 C23 S3 -4.1(4) . . . .
S4 S3 C23 C22 20.1(3) . . . .
S4 S3 C23 C18 -157.5(2) . . . .
S3 S4 C24 C25 25.3(3) . . . .
S3 S4 C24 C29 -151.5(2) . . . .
C29 C24 C25 C26 0.4(5) . . . .
S4 C24 C25 C26 -176.3(3) . . . .
C24 C25 C26 C27 1.6(6) . . . .
C25 C26 C27 C28 -1.4(6) . . . .
C26 C27 C28 C29 -1.0(5) . . . .
C27 C28 C29 C24 3.0(5) . . . .
C27 C28 C29 C30 -176.9(3) . . . .
C25 C24 C29 C28 -2.7(4) . . . .
S4 C24 C29 C28 174.1(2) . . . .
C25 C24 C29 C30 177.2(3) . . . .
S4 C24 C29 C30 -6.0(4) . . . .
Dy1 O9 C30 O8 0.2(4) 2_556 . . .
Dy1 O9 C30 C29 -179.62(18) 2_556 . . .
Dy1 O8 C30 O9 22.0(4) 1_545 . . .
Dy1 O8 C30 C29 -158.15(17) 1_545 . . .
C28 C29 C30 O9 151.8(3) . . . .
C24 C29 C30 O9 -28.2(4) . . . .
C28 C29 C30 O8 -28.0(4) . . . .
C24 C29 C30 O8 152.0(3) . . . .
